data_2236796
loop_
_publ_author_name
'Venugopala, K. N.'
'Nayak, Susanta K.'
'Odhav, Bharti'

_publ_section_title
;
 Methyl
 (<i>E</i>)-2-[(3-chloro-4-cyanophenyl)imino]-4-(4-chlorophenyl)-6-methyl-1,2,3,4-tetrahydropyrimidine-5-carboxylate
;
_journal_coeditor_code ZS2233
_journal_issue 10
_journal_name_full 'Acta Crystallographica Section E'
_journal_page_first o2977
_journal_page_last o2978
_journal_paper_doi 10.1107/S1600536812039451
_journal_volume 68
_journal_year 2012
_chemical_formula_iupac 'C20 H16 Cl2 N4 O2'
_chemical_formula_moiety 'C20 H16 Cl2 N4 O2'
_chemical_formula_sum 'C20 H16 Cl2 N4 O2'
_chemical_formula_weight 415.27
_chemical_melting_point 431(2)
_chemical_name_systematic
;
Methyl (<i>E</i>)-2-[(3-chloro-4-cyanophenyl)imino]-4-(4-chlorophenyl)-
6-methyl-1,2,3,4-tetrahydropyrimidine-5-carboxylate
;
_space_group_IT_number 13
_symmetry_cell_setting monoclinic
_symmetry_space_group_name_Hall '-P 2yc'
_symmetry_space_group_name_H-M 'P 1 2/c 1'
_atom_sites_solution_hydrogens geom
_atom_sites_solution_primary direct
_atom_sites_solution_secondary difmap
_cell_angle_alpha 90.00
_cell_angle_beta 108.366(14)
_cell_angle_gamma 90.00
_cell_formula_units_Z 4
_cell_length_a 11.905(8)
_cell_length_b 13.729(9)
_cell_length_c 12.782(8)
_cell_measurement_reflns_used 650
_cell_measurement_temperature 173(2)
_cell_measurement_theta_max 25.0
_cell_measurement_theta_min 1.5
_cell_volume 1983(2)
_computing_cell_refinement 'SAINT (Bruker, 2008)'
_computing_data_collection 'APEX2 (Bruker, 2008)'
_computing_data_reduction 'SAINT (Bruker, 2008)'
_computing_molecular_graphics
;
ORTEP-3 for Windows (Farrugia, 1997) and Mercury (Macrae <i>et al.</i>,
2008)
;
_computing_publication_material
;
PLATON (Spek, 2009) and PARST (Nardelli, 1995)
;
_computing_structure_refinement 'SHELXL97 (Sheldrick, 2008)'
_computing_structure_solution 'SHELXS97 (Sheldrick, 2008)'
_diffrn_ambient_temperature 173(2)
_diffrn_measured_fraction_theta_full 0.993
_diffrn_measured_fraction_theta_max 0.993
_diffrn_measurement_device_type 'Bruker Kappa DUO APEXII'
_diffrn_measurement_method '0.5\% \f scans and \w scans'
_diffrn_radiation_monochromator graphite
_diffrn_radiation_source 'fine-focus sealed tube'
_diffrn_radiation_type MoK\a
_diffrn_radiation_wavelength 0.71073
_diffrn_reflns_av_R_equivalents 0.0293
_diffrn_reflns_av_sigmaI/netI 0.0366
_diffrn_reflns_limit_h_max 13
_diffrn_reflns_limit_h_min -14
_diffrn_reflns_limit_k_max 16
_diffrn_reflns_limit_k_min -16
_diffrn_reflns_limit_l_max 15
_diffrn_reflns_limit_l_min -7
_diffrn_reflns_number 9454
_diffrn_reflns_reduction_process
;
;
_diffrn_reflns_theta_full 25.04
_diffrn_reflns_theta_max 25.04
_diffrn_reflns_theta_min 1.48
_diffrn_standards_decay_% 0
_diffrn_standards_interval_count 0
_diffrn_standards_interval_time 0
_diffrn_standards_number 0
_exptl_absorpt_coefficient_mu 0.351
_exptl_absorpt_correction_T_max 0.9895
_exptl_absorpt_correction_T_min 0.9236
_exptl_absorpt_correction_type multi-scan
_exptl_absorpt_process_details '(SADABS; Bruker, 2008)'
_exptl_crystal_colour yellow
_exptl_crystal_density_diffrn 1.391
_exptl_crystal_density_method 'Not measured'
_exptl_crystal_description plate
_exptl_crystal_F_000 856
_exptl_crystal_size_max 0.23
_exptl_crystal_size_mid 0.12
_exptl_crystal_size_min 0.03
_refine_diff_density_max 0.405
_refine_diff_density_min -0.374
_refine_ls_extinction_method none
_refine_ls_goodness_of_fit_ref 1.011
_refine_ls_hydrogen_treatment constr
_refine_ls_matrix_type full
_refine_ls_number_parameters 259
_refine_ls_number_reflns 3497
_refine_ls_number_restraints 0
_refine_ls_restrained_S_all 1.011
_refine_ls_R_factor_all 0.0776
_refine_ls_R_factor_gt 0.0461
_refine_ls_shift/su_max 0.001
_refine_ls_shift/su_mean 0.000
_refine_ls_structure_factor_coef Fsqd
_refine_ls_weighting_details 'calc w = 1/[\s^2^(Fo^2^)+(0.0628P)^2^+0.7735P] where P=(Fo^2^+2Fc^2^)/3'
_refine_ls_weighting_scheme calc
_refine_ls_wR_factor_gt 0.1135
_refine_ls_wR_factor_ref 0.1299
_reflns_number_gt 2324
_reflns_number_total 3497
_reflns_threshold_expression I>2\s(I)
_cod_data_source_file zs2233.cif
_cod_data_source_block I
_cod_original_sg_symbol_H-M 'P 2/c'
_cod_database_code 2236796
_cod_database_fobs_code 2236796

loop_
_symmetry_equiv_pos_site_id
_symmetry_equiv_pos_as_xyz
1 x,y,z
2 -x,y,1/2-z
3 -x,-y,-z
4 x,-y,1/2+z

loop_
_atom_site_type_symbol
_atom_site_label
_atom_site_fract_x
_atom_site_fract_y
_atom_site_fract_z
_atom_site_U_iso_or_equiv
_atom_site_adp_type
_atom_site_calc_flag
_atom_site_refinement_flags
_atom_site_occupancy
_atom_site_symmetry_multiplicity
_atom_site_disorder_assembly
_atom_site_disorder_group
Cl Cl2A 1.27478(8) 0.07230(7) 0.07772(9) 0.0732(3) Uani d P 0.8872(16) 1 A 1
C C14A 1.0144(2) 0.26844(18) -0.0167(2) 0.0429(7) Uani d P 0.8872(16) 1 A 1
C C15A 1.1235(3) 0.2245(2) 0.0335(2) 0.0511(7) Uani d P 0.8872(16) 1 A 1
H H15A 1.1837 0.2590 0.0874 0.061 Uiso calc PR 0.8872(16) 1 A 1
C C16A 1.1443(2) 0.1307(2) 0.0047(2) 0.0490(7) Uani d P 0.8872(16) 1 A 1
C C17A 1.0592(2) 0.07963(17) -0.0761(2) 0.0387(6) Uani d P 0.8872(16) 1 A 1
C C18A 0.9496(2) 0.12388(18) -0.1256(2) 0.0424(6) Uani d P 0.8872(16) 1 A 1
H H18A 0.8900 0.0898 -0.1806 0.051 Uiso calc PR 0.8872(16) 1 A 1
C C19A 0.9270(2) 0.21625(19) -0.0957(2) 0.0435(6) Uani d P 0.8872(16) 1 A 1
H H19A 0.8514 0.2448 -0.1291 0.052 Uiso calc PR 0.8872(16) 1 A 1
C C20A 1.0824(3) -0.0174(2) -0.1067(2) 0.0449(7) Uani d P 0.8872(16) 1 A 1
N N4A 1.0998(2) -0.09457(18) -0.1320(2) 0.0584(7) Uani d P 0.8872(16) 1 A 1
Cl Cl2B 0.8417(6) 0.0473(6) -0.1826(7) 0.0732(3) Uani d P 0.1128(16) 1 A 2
C C14B 1.0144(2) 0.26844(18) -0.0167(2) 0.0429(7) Uani d P 0.1128(16) 1 A 2
C C15B 1.1235(3) 0.2245(2) 0.0335(2) 0.0511(7) Uani d P 0.1128(16) 1 A 2
H H15B 1.1837 0.2590 0.0874 0.061 Uiso calc PR 0.1128(16) 1 A 2
C C16B 1.1443(2) 0.1307(2) 0.0047(2) 0.0490(7) Uani d P 0.1128(16) 1 A 2
H H16B 1.2182 0.1007 0.0410 0.059 Uiso calc PR 0.1128(16) 1 A 2
C C17B 1.0592(2) 0.07963(17) -0.0761(2) 0.0387(6) Uani d P 0.1128(16) 1 A 2
C C18B 0.9496(2) 0.12388(18) -0.1256(2) 0.0424(6) Uani d P 0.1128(16) 1 A 2
C C19B 0.9270(2) 0.21625(19) -0.0957(2) 0.0435(6) Uani d P 0.1128(16) 1 A 2
H H19B 0.8514 0.2448 -0.1291 0.052 Uiso calc PR 0.1128(16) 1 A 2
C C20B 1.0824(3) -0.0174(2) -0.1067(2) 0.0449(7) Uani d P 0.1128(16) 1 A 2
N N4B 1.0998(2) -0.09457(18) -0.1320(2) 0.0584(7) Uani d P 0.1128(16) 1 A 2
Cl Cl1 0.35886(9) 0.15552(9) -0.18125(10) 0.1015(4) Uani d . 1 1 . .
O O1 0.67082(15) 0.36934(13) 0.30483(14) 0.0440(5) Uani d . 1 1 . .
O O2 0.6947(2) 0.53124(14) 0.30330(18) 0.0635(6) Uani d . 1 1 . .
N N1 0.88569(18) 0.31127(15) 0.12045(18) 0.0418(5) Uani d . 1 1 . .
H H1 0.9209 0.2541 0.1288 0.050 Uiso calc R 1 1 . .
N N2 0.89937(19) 0.47517(14) 0.08817(18) 0.0445(6) Uani d . 1 1 . .
H H2 0.9239 0.5226 0.0544 0.053 Uiso calc R 1 1 . .
N N3 0.9962(2) 0.36677(15) 0.0096(2) 0.0480(6) Uani d . 1 1 . .
C C1 0.6064(3) 0.3833(2) 0.3825(2) 0.0545(8) Uani d . 1 1 . .
H H1A 0.6603 0.4078 0.4523 0.082 Uiso calc R 1 1 . .
H H1B 0.5725 0.3211 0.3952 0.082 Uiso calc R 1 1 . .
H H1C 0.5426 0.4305 0.3525 0.082 Uiso calc R 1 1 . .
C C2 0.7139(2) 0.4517(2) 0.2724(2) 0.0429(6) Uani d . 1 1 . .
C C3 0.7800(2) 0.42850(18) 0.1967(2) 0.0393(6) Uani d . 1 1 . .
C C4 0.8352(2) 0.49915(19) 0.1574(2) 0.0405(6) Uani d . 1 1 . .
C C5 0.8350(3) 0.60622(18) 0.1828(2) 0.0478(7) Uani d . 1 1 . .
H H5A 0.7538 0.6311 0.1557 0.072 Uiso calc R 1 1 . .
H H5B 0.8843 0.6411 0.1466 0.072 Uiso calc R 1 1 . .
H H5C 0.8667 0.6161 0.2627 0.072 Uiso calc R 1 1 . .
C C6 0.7861(2) 0.32283(18) 0.1639(2) 0.0398(6) Uani d . 1 1 . .
H H6 0.8027 0.2821 0.2320 0.048 Uiso calc R 1 1 . .
C C7 0.6733(2) 0.28406(18) 0.0795(2) 0.0403(6) Uani d . 1 1 . .
C C8 0.6315(3) 0.1926(2) 0.0943(3) 0.0552(8) Uani d . 1 1 . .
H H8 0.6691 0.1570 0.1597 0.066 Uiso calc R 1 1 . .
C C9 0.5350(3) 0.1527(2) 0.0139(3) 0.0697(10) Uani d . 1 1 . .
H H9 0.5076 0.0894 0.0234 0.084 Uiso calc R 1 1 . .
C C10 0.4795(3) 0.2057(3) -0.0795(3) 0.0625(9) Uani d . 1 1 . .
C C11 0.5174(3) 0.2981(2) -0.0955(3) 0.0589(8) Uani d . 1 1 . .
H H11 0.4778 0.3345 -0.1598 0.071 Uiso calc R 1 1 . .
C C12 0.6147(3) 0.3362(2) -0.0151(2) 0.0496(7) Uani d . 1 1 . .
H H12 0.6420 0.3994 -0.0250 0.060 Uiso calc R 1 1 . .
C C13 0.9271(2) 0.38082(17) 0.0692(2) 0.0400(6) Uani d . 1 1 A .

loop_
_atom_site_aniso_label
_atom_site_aniso_U_11
_atom_site_aniso_U_22
_atom_site_aniso_U_33
_atom_site_aniso_U_12
_atom_site_aniso_U_13
_atom_site_aniso_U_23
Cl2A 0.0432(5) 0.0708(6) 0.0957(7) 0.0139(4) 0.0076(5) -0.0130(5)
C14A 0.0484(16) 0.0313(14) 0.0634(18) -0.0036(13) 0.0384(15) -0.0031(13)
C15A 0.0442(16) 0.0458(16) 0.0676(19) -0.0057(14) 0.0237(15) -0.0131(14)
C16A 0.0393(15) 0.0455(16) 0.0652(18) 0.0060(13) 0.0207(14) -0.0046(14)
C17A 0.0473(16) 0.0295(13) 0.0491(15) 0.0024(12) 0.0290(13) -0.0010(12)
C18A 0.0447(16) 0.0343(14) 0.0514(16) -0.0026(12) 0.0197(13) -0.0027(12)
C19A 0.0426(15) 0.0337(14) 0.0596(17) 0.0016(13) 0.0238(14) 0.0004(13)
C20A 0.0529(17) 0.0394(16) 0.0462(16) 0.0063(13) 0.0214(13) 0.0014(13)
N4A 0.0752(18) 0.0419(15) 0.0620(16) 0.0152(13) 0.0273(14) -0.0020(12)
Cl2B 0.0432(5) 0.0708(6) 0.0957(7) 0.0139(4) 0.0076(5) -0.0130(5)
C14B 0.0484(16) 0.0313(14) 0.0634(18) -0.0036(13) 0.0384(15) -0.0031(13)
C15B 0.0442(16) 0.0458(16) 0.0676(19) -0.0057(14) 0.0237(15) -0.0131(14)
C16B 0.0393(15) 0.0455(16) 0.0652(18) 0.0060(13) 0.0207(14) -0.0046(14)
C17B 0.0473(16) 0.0295(13) 0.0491(15) 0.0024(12) 0.0290(13) -0.0010(12)
C18B 0.0447(16) 0.0343(14) 0.0514(16) -0.0026(12) 0.0197(13) -0.0027(12)
C19B 0.0426(15) 0.0337(14) 0.0596(17) 0.0016(13) 0.0238(14) 0.0004(13)
C20B 0.0529(17) 0.0394(16) 0.0462(16) 0.0063(13) 0.0214(13) 0.0014(13)
N4B 0.0752(18) 0.0419(15) 0.0620(16) 0.0152(13) 0.0273(14) -0.0020(12)
Cl1 0.0658(6) 0.1042(8) 0.1193(8) -0.0215(6) 0.0072(6) -0.0381(7)
O1 0.0411(10) 0.0440(11) 0.0553(11) 0.0003(9) 0.0270(9) 0.0015(9)
O2 0.0846(16) 0.0439(12) 0.0850(15) 0.0025(11) 0.0598(14) -0.0096(11)
N1 0.0393(12) 0.0288(11) 0.0661(14) 0.0043(9) 0.0293(11) -0.0007(10)
N2 0.0528(14) 0.0280(11) 0.0687(15) -0.0037(10) 0.0420(13) -0.0065(10)
N3 0.0545(14) 0.0296(11) 0.0752(16) -0.0041(11) 0.0423(13) -0.0089(11)
C1 0.0521(17) 0.064(2) 0.0577(18) -0.0015(15) 0.0325(15) 0.0001(15)
C2 0.0380(14) 0.0409(15) 0.0544(16) 0.0038(12) 0.0213(13) -0.0015(13)
C3 0.0371(14) 0.0342(14) 0.0518(16) 0.0005(12) 0.0214(12) -0.0028(12)
C4 0.0381(14) 0.0353(14) 0.0538(16) 0.0002(12) 0.0225(13) -0.0072(12)
C5 0.0488(16) 0.0350(14) 0.0701(19) -0.0037(13) 0.0339(15) -0.0100(13)
C6 0.0392(14) 0.0331(13) 0.0563(16) 0.0023(11) 0.0283(13) 0.0018(12)
C7 0.0374(14) 0.0331(14) 0.0599(17) 0.0009(12) 0.0287(13) -0.0054(13)
C8 0.0443(16) 0.0344(15) 0.089(2) 0.0015(13) 0.0237(16) 0.0053(15)
C9 0.0474(18) 0.0366(17) 0.123(3) -0.0069(15) 0.024(2) -0.0123(19)
C10 0.0458(18) 0.061(2) 0.081(2) -0.0060(17) 0.0200(17) -0.0222(19)
C11 0.0559(19) 0.071(2) 0.0545(18) -0.0044(17) 0.0248(16) -0.0050(16)
C12 0.0520(17) 0.0454(16) 0.0595(18) -0.0070(14) 0.0290(15) -0.0006(14)
C13 0.0384(14) 0.0288(13) 0.0592(16) -0.0039(11) 0.0246(13) -0.0074(12)

loop_
_atom_type_symbol
_atom_type_description
_atom_type_scat_dispersion_real
_atom_type_scat_dispersion_imag
_atom_type_scat_source
C C 0.0033 0.0016 ' International Tables Vol C Tables 4.2.6.8 and 6.1.1.4'
H H 0.0000 0.0000 ' International Tables Vol C Tables 4.2.6.8 and 6.1.1.4'
Cl Cl 0.1484 0.1585 ' International Tables Vol C Tables 4.2.6.8 and 6.1.1.4'
N N 0.0061 0.0033 ' International Tables Vol C Tables 4.2.6.8 and 6.1.1.4'
O O 0.0106 0.0060 ' International Tables Vol C Tables 4.2.6.8 and 6.1.1.4'

loop_
_geom_angle_atom_site_label_1
_geom_angle_atom_site_label_2
_geom_angle_atom_site_label_3
_geom_angle
C15A C14A C19A 119.0(2)
C15A C14A N3 119.4(3)
C19A C14A N3 121.5(3)
C16A C15A C14A 120.0(3)
C16A C15A H15A 120.0
C14A C15A H15A 120.0
C15A C16A C17A 121.3(3)
C15A C16A Cl2A 119.5(2)
C17A C16A Cl2A 119.1(2)
C16A C17A C18A 118.4(2)
C16A C17A C20A 120.9(3)
C18A C17A C20A 120.7(2)
C19A C18A C17A 120.8(3)
C19A C18A H18A 119.6
C17A C18A H18A 119.6
C18A C19A C14A 120.5(3)
C18A C19A H19A 119.8
C14A C19A H19A 119.8
N4A C20A C17A 179.3(4)
C2 O1 C1 115.6(2)
C13 N1 C6 125.1(2)
C13 N1 H1 117.5
C6 N1 H1 117.5
C13 N2 C4 123.3(2)
C13 N2 H2 118.3
C4 N2 H2 118.3
C13 N3 C14A 116.7(2)
O1 C1 H1A 109.5
O1 C1 H1B 109.5
H1A C1 H1B 109.5
O1 C1 H1C 109.5
H1A C1 H1C 109.5
H1B C1 H1C 109.5
O2 C2 O1 121.6(2)
O2 C2 C3 127.6(2)
O1 C2 C3 110.7(2)
C4 C3 C2 121.0(2)
C4 C3 C6 120.7(2)
C2 C3 C6 118.3(2)
C3 C4 N2 120.0(2)
C3 C4 C5 125.8(2)
N2 C4 C5 114.3(2)
C4 C5 H5A 109.5
C4 C5 H5B 109.5
H5A C5 H5B 109.5
C4 C5 H5C 109.5
H5A C5 H5C 109.5
H5B C5 H5C 109.5
N1 C6 C3 108.84(19)
N1 C6 C7 109.2(2)
C3 C6 C7 114.8(2)
N1 C6 H6 107.9
C3 C6 H6 107.9
C7 C6 H6 107.9
C8 C7 C12 118.8(3)
C8 C7 C6 119.5(3)
C12 C7 C6 121.6(2)
C7 C8 C9 120.3(3)
C7 C8 H8 119.8
C9 C8 H8 119.8
C10 C9 C8 119.5(3)
C10 C9 H9 120.3
C8 C9 H9 120.3
C9 C10 C11 121.6(3)
C9 C10 Cl1 119.7(3)
C11 C10 Cl1 118.8(3)
C10 C11 C12 118.1(3)
C10 C11 H11 120.9
C12 C11 H11 120.9
C11 C12 C7 121.6(3)
C11 C12 H12 119.2
C7 C12 H12 119.2
N3 C13 N1 125.5(2)
N3 C13 N2 118.3(2)
N1 C13 N2 116.1(2)

loop_
_geom_bond_atom_site_label_1
_geom_bond_atom_site_label_2
_geom_bond_distance
Cl2A C16A 1.736(3)
C14A C15A 1.392(4)
C14A C19A 1.398(4)
C14A N3 1.424(3)
C15A C16A 1.382(4)
C15A H15A 0.9500
C16A C17A 1.388(4)
C17A C18A 1.397(4)
C17A C20A 1.439(4)
C18A C19A 1.375(4)
C18A H18A 0.9500
C19A H19A 0.9500
C20A N4A 1.146(3)
Cl1 C10 1.747(3)
O1 C2 1.359(3)
O1 C1 1.446(3)
O2 C2 1.207(3)
N1 C13 1.337(3)
N1 C6 1.468(3)
N1 H1 0.8800
N2 C13 1.377(3)
N2 C4 1.378(3)
N2 H2 0.8800
N3 C13 1.300(3)
C1 H1A 0.9800
C1 H1B 0.9800
C1 H1C 0.9800
C2 C3 1.461(3)
C3 C4 1.355(3)
C3 C6 1.518(4)
C4 C5 1.506(4)
C5 H5A 0.9800
C5 H5B 0.9800
C5 H5C 0.9800
C6 C7 1.530(4)
C6 H6 1.0000
C7 C8 1.385(4)
C7 C12 1.389(4)
C8 C9 1.389(4)
C8 H8 0.9500
C9 C10 1.376(5)
C9 H9 0.9500
C10 C11 1.383(5)
C11 C12 1.386(4)
C11 H11 0.9500
C12 H12 0.9500

loop_
_geom_hbond_atom_site_label_D
_geom_hbond_atom_site_label_H
_geom_hbond_atom_site_label_A
_geom_hbond_site_symmetry_A
_geom_hbond_distance_DH
_geom_hbond_distance_HA
_geom_hbond_distance_DA
_geom_hbond_angle_DHA
_geom_hbond_publ_flag
N1 H1 N4A 3_755 0.88 2.21 2.981(4) 147 yes
N2 H2 N3 3_765 0.88 2.09 2.966(4) 172 yes
C15A H15A O1 2_755 0.95 2.39 3.322(4) 169 yes
C12 H12 Cg1 . 0.95 2.85 3.290(2) 109 yes

loop_
_geom_torsion_atom_site_label_1
_geom_torsion_atom_site_label_2
_geom_torsion_atom_site_label_3
_geom_torsion_atom_site_label_4
_geom_torsion
C19A C14A C15A C16A 0.1(4)
N3 C14A C15A C16A -176.8(2)
C14A C15A C16A C17A 1.9(4)
C14A C15A C16A Cl2A -173.4(2)
C15A C16A C17A C18A -2.3(4)
Cl2A C16A C17A C18A 173.05(19)
C15A C16A C17A C20A 179.0(2)
Cl2A C16A C17A C20A -5.7(4)
C16A C17A C18A C19A 0.6(4)
C20A C17A C18A C19A 179.4(2)
C17A C18A C19A C14A 1.3(4)
C15A C14A C19A C18A -1.7(4)
N3 C14A C19A C18A 175.2(2)
C15A C14A N3 C13 -108.4(3)
C19A C14A N3 C13 74.8(3)
C1 O1 C2 O2 -3.0(4)
C1 O1 C2 C3 178.4(2)
O2 C2 C3 C4 4.3(5)
O1 C2 C3 C4 -177.2(2)
O2 C2 C3 C6 -176.2(3)
O1 C2 C3 C6 2.3(3)
C2 C3 C4 N2 178.5(2)
C6 C3 C4 N2 -1.0(4)
C2 C3 C4 C5 -1.0(4)
C6 C3 C4 C5 179.5(3)
C13 N2 C4 C3 -10.6(4)
C13 N2 C4 C5 168.9(3)
C13 N1 C6 C3 -29.3(3)
C13 N1 C6 C7 96.7(3)
C4 C3 C6 N1 18.4(3)
C2 C3 C6 N1 -161.1(2)
C4 C3 C6 C7 -104.4(3)
C2 C3 C6 C7 76.1(3)
N1 C6 C7 C8 101.1(3)
C3 C6 C7 C8 -136.3(2)
N1 C6 C7 C12 -75.4(3)
C3 C6 C7 C12 47.1(3)
C12 C7 C8 C9 2.1(4)
C6 C7 C8 C9 -174.6(2)
C7 C8 C9 C10 -1.5(5)
C8 C9 C10 C11 0.0(5)
C8 C9 C10 Cl1 179.5(2)
C9 C10 C11 C12 0.8(5)
Cl1 C10 C11 C12 -178.7(2)
C10 C11 C12 C7 -0.2(4)
C8 C7 C12 C11 -1.2(4)
C6 C7 C12 C11 175.3(2)
C14A N3 C13 N1 10.1(4)
C14A N3 C13 N2 -174.5(2)
C6 N1 C13 N3 -163.9(3)
C6 N1 C13 N2 20.6(4)
C4 N2 C13 N3 -174.4(3)
C4 N2 C13 N1 1.4(4)
